data_7056130
loop_
_publ_author_name
'Jhulki, Samik'
'Bajpai, Alankriti'
'Nagarajaiah, H.'
'Chow, Tahsin J.'
'Moorthy, J. Narasimha'

_publ_section_title
;
 Tri- and tetraarylanthracenes with novel \l, \c and \y topologies as
 blue-emissive as well as fluorescent host materials in organic
 light-emitting diodes (OLEDs)
;
_journal_name_full 'New J. Chem.'
_journal_paper_doi 10.1039/C7NJ00324B
_journal_year 2017
_chemical_formula_sum 'C43 H35 Cl3 O4'
_chemical_formula_weight 722.06
_chemical_name_systematic
;
 ?
;
_space_group_IT_number 4
_symmetry_cell_setting monoclinic
_symmetry_space_group_name_Hall 'P 2yb'
_symmetry_space_group_name_H-M 'P 1 21 1'
_atom_sites_solution_hydrogens geom
_atom_sites_solution_primary direct
_atom_sites_solution_secondary difmap
_audit_creation_method SHELXL-97
_audit_update_record
;
2016-09-29 deposited with the CCDC.
2017-05-03 downloaded from the CCDC.
;
_cell_angle_alpha 90.00
_cell_angle_beta 112.529(4)
_cell_angle_gamma 90.00
_cell_formula_units_Z 2
_cell_length_a 12.8728(15)
_cell_length_b 9.7876(11)
_cell_length_c 15.2958(19)
_cell_measurement_reflns_used 3796
_cell_measurement_temperature 100(2)
_cell_measurement_theta_max 25.00
_cell_measurement_theta_min 2.53
_cell_volume 1780.1(4)
_computing_structure_refinement 'SHELXL-97 (Sheldrick, 2008)'
_diffrn_ambient_temperature 100(2)
_diffrn_measured_fraction_theta_full 0.998
_diffrn_measured_fraction_theta_max 0.998
_diffrn_measurement_device_type 'Bruker Smart APEX CCD detector'
_diffrn_measurement_method '\w scans'
_diffrn_radiation_monochromator graphite
_diffrn_radiation_source 'fine-focus sealed tube'
_diffrn_radiation_type MoK\a
_diffrn_radiation_wavelength 0.71073
_diffrn_reflns_av_R_equivalents 0.0675
_diffrn_reflns_av_sigmaI/netI 0.1345
_diffrn_reflns_limit_h_max 13
_diffrn_reflns_limit_h_min -15
_diffrn_reflns_limit_k_max 11
_diffrn_reflns_limit_k_min -11
_diffrn_reflns_limit_l_max 18
_diffrn_reflns_limit_l_min -18
_diffrn_reflns_number 14309
_diffrn_reflns_theta_full 25.00
_diffrn_reflns_theta_max 25.00
_diffrn_reflns_theta_min 2.53
_exptl_absorpt_coefficient_mu 0.301
_exptl_absorpt_correction_T_max 0.9648
_exptl_absorpt_correction_T_min 0.9534
_exptl_crystal_colour yellow
_exptl_crystal_density_diffrn 1.347
_exptl_crystal_density_method 'not measured'
_exptl_crystal_description Block
_exptl_crystal_F_000 752
_exptl_crystal_size_max 0.16
_exptl_crystal_size_mid 0.14
_exptl_crystal_size_min 0.12
_refine_diff_density_max 1.582
_refine_diff_density_min -0.659
_refine_diff_density_rms 0.101
_refine_ls_abs_structure_details 'Flack H D (1983), Acta Cryst. A39, 876-881'
_refine_ls_abs_structure_Flack 0.04(15)
_refine_ls_extinction_method none
_refine_ls_goodness_of_fit_ref 1.303
_refine_ls_hydrogen_treatment mixed
_refine_ls_matrix_type full
_refine_ls_number_parameters 452
_refine_ls_number_reflns 6224
_refine_ls_number_restraints 1
_refine_ls_restrained_S_all 1.303
_refine_ls_R_factor_all 0.1687
_refine_ls_R_factor_gt 0.0962
_refine_ls_shift/su_max 0.000
_refine_ls_shift/su_mean 0.000
_refine_ls_structure_factor_coef Fsqd
_refine_ls_weighting_details 'calc w=1/[\s^2^(Fo^2^)+(0.1000P)^2^+0.0000P] where P=(Fo^2^+2Fc^2^)/3'
_refine_ls_weighting_scheme calc
_refine_ls_wR_factor_gt 0.2254
_refine_ls_wR_factor_ref 0.2441
_reflns_number_gt 3796
_reflns_number_total 6224
_reflns_threshold_expression >2\s(I)
_cod_data_source_file c7nj00324b2.cif
_cod_data_source_block ANT2
_cod_depositor_comments
;
The following automatic conversions were performed:

'_symmetry_cell_setting' value 'Monoclinic' changed to 'monoclinic'
according to
/home/data/users/saulius/crontab/automatic-downloads/rss-feeds/RSC/lib/dictionaries/cif_core.dic
dictionary named 'cif_core.dic' version 2.4.2 from 2011-04-26.

Automatic conversion script
Id: cif_fix_values 4973 2017-02-22 13:04:09Z antanas 
;
_cod_original_sg_symbol_H-M P21
_cod_database_code 7056130

loop_
_symmetry_equiv_pos_as_xyz
'x, y, z'
'-x, y+1/2, -z'

loop_
_atom_site_label
_atom_site_type_symbol
_atom_site_fract_x
_atom_site_fract_y
_atom_site_fract_z
_atom_site_U_iso_or_equiv
_atom_site_adp_type
_atom_site_occupancy
_atom_site_symmetry_multiplicity
_atom_site_calc_flag
_atom_site_refinement_flags
Cl1 Cl 1.2814(3) -0.3548(4) 1.5259(2) 0.0914(11) Uani 1 1 d .
Cl2 Cl 1.1538(3) -0.5811(3) 1.4164(3) 0.1085(14) Uani 1 1 d .
Cl3 Cl 1.1469(3) -0.3179(4) 1.3277(2) 0.1131(15) Uani 1 1 d .
O1 O 1.4450(4) -0.1311(5) 1.1991(3) 0.0220(12) Uani 1 1 d .
O2 O -0.0913(4) -0.3753(5) 0.6706(3) 0.0299(13) Uani 1 1 d .
O3 O 0.4247(4) 0.0098(6) 0.4720(3) 0.0344(14) Uani 1 1 d .
O4 O 0.8921(5) -0.3819(5) 1.4366(4) 0.0493(17) Uani 1 1 d .
C1 C 0.5259(6) -0.2876(7) 1.0418(5) 0.0188(17) Uani 1 1 d .
H1 H 0.5566 -0.3136 1.1065 0.023 Uiso 1 1 calc R
C2 C 0.4181(6) -0.3090(7) 0.9929(5) 0.0195(17) Uani 1 1 d .
H2 H 0.3747 -0.3555 1.0217 0.023 Uiso 1 1 calc R
C3 C 0.3645(6) -0.2627(7) 0.8957(5) 0.0163(16) Uani 1 1 d .
C4 C 0.4294(6) -0.1994(6) 0.8568(5) 0.0142(16) Uani 1 1 d .
H4 H 0.3948 -0.1656 0.7940 0.017 Uiso 1 1 calc R
C5 C 0.8062(6) -0.0733(7) 0.8660(5) 0.0216(17) Uani 1 1 d .
H5 H 0.7744 -0.0438 0.8020 0.026 Uiso 1 1 calc R
C6 C 0.9188(6) -0.0710(7) 0.9126(5) 0.0202(18) Uani 1 1 d .
H6 H 0.9650 -0.0411 0.8807 0.024 Uiso 1 1 calc R
C7 C 0.9703(6) -0.1132(7) 1.0105(5) 0.0177(17) Uani 1 1 d .
C8 C 0.9031(6) -0.1567(7) 1.0555(5) 0.0164(16) Uani 1 1 d .
H8 H 0.9360 -0.1838 1.1200 0.020 Uiso 1 1 calc R
C9 C 0.7142(6) -0.2154(7) 1.0523(5) 0.0176(17) Uani 1 1 d .
C10 C 0.6162(6) -0.1273(7) 0.8612(5) 0.0177(17) Uani 1 1 d .
C11 C 0.5990(6) -0.2270(7) 1.0019(5) 0.0144(16) Uani 1 1 d .
C12 C 0.5487(6) -0.1807(7) 0.9059(5) 0.0159(16) Uani 1 1 d .
C13 C 0.7824(6) -0.1618(7) 1.0061(5) 0.0175(17) Uani 1 1 d .
C14 C 0.7336(6) -0.1195(7) 0.9112(5) 0.0175(16) Uani 1 1 d .
C15 C 0.2410(6) -0.2923(7) 0.8367(5) 0.0198(18) Uani 1 1 d .
C16 C 0.1647(6) -0.3038(8) 0.8805(5) 0.0211(18) Uani 1 1 d .
H16 H 0.1896 -0.2923 0.9471 0.025 Uiso 1 1 calc R
C17 C 0.0536(6) -0.3316(7) 0.8282(5) 0.0247(18) Uani 1 1 d .
H17 H 0.0019 -0.3412 0.8585 0.030 Uiso 1 1 calc R
C18 C 0.0176(6) -0.3455(7) 0.7320(5) 0.0272(19) Uani 1 1 d .
C19 C 0.0932(6) -0.3326(7) 0.6856(5) 0.0245(18) Uani 1 1 d .
H19 H 0.0688 -0.3419 0.6188 0.029 Uiso 1 1 calc R
C20 C 0.2043(6) -0.3059(6) 0.7418(5) 0.0165(17) Uani 1 1 d .
H20 H 0.2570 -0.2968 0.7124 0.020 Uiso 1 1 calc R
C21 C -0.1713(7) -0.3936(11) 0.7141(6) 0.046(3) Uani 1 1 d .
H21A H -0.1527 -0.4764 0.7530 0.069 Uiso 1 1 calc R
H21B H -0.2470 -0.4024 0.6649 0.069 Uiso 1 1 calc R
H21C H -0.1689 -0.3144 0.7541 0.069 Uiso 1 1 calc R
C22 C 0.5642(5) -0.0946(7) 0.7573(5) 0.0139(16) Uani 1 1 d .
C23 C 0.5061(6) 0.0258(7) 0.7256(5) 0.0184(17) Uani 1 1 d .
H23 H 0.4984 0.0883 0.7703 0.022 Uiso 1 1 calc R
C24 C 0.4585(6) 0.0577(8) 0.6299(5) 0.0229(18) Uani 1 1 d .
H24 H 0.4159 0.1392 0.6093 0.027 Uiso 1 1 calc R
C25 C 0.4738(6) -0.0314(8) 0.5631(5) 0.0215(18) Uani 1 1 d .
C26 C 0.5323(6) -0.1510(8) 0.5955(5) 0.0221(18) Uani 1 1 d .
H26 H 0.5432 -0.2131 0.5521 0.027 Uiso 1 1 calc R
C27 C 0.5747(6) -0.1804(7) 0.6899(5) 0.027(2) Uani 1 1 d .
H27 H 0.6135 -0.2644 0.7102 0.033 Uiso 1 1 calc R
C28 C 0.4424(7) -0.0755(9) 0.4030(5) 0.040(2) Uani 1 1 d .
H28A H 0.5228 -0.0785 0.4151 0.059 Uiso 1 1 calc R
H28B H 0.4009 -0.0384 0.3396 0.059 Uiso 1 1 calc R
H28C H 0.4155 -0.1680 0.4071 0.059 Uiso 1 1 calc R
C29 C 1.0953(5) -0.1114(7) 1.0579(5) 0.0168(16) Uani 1 1 d .
C30 C 1.1629(6) -0.0069(7) 1.0467(5) 0.0200(18) Uani 1 1 d .
H30 H 1.1281 0.0677 1.0064 0.024 Uiso 1 1 calc R
C31 C 1.2787(6) -0.0079(7) 1.0921(5) 0.0201(17) Uani 1 1 d .
H31 H 1.3231 0.0644 1.0835 0.024 Uiso 1 1 calc R
C32 C 1.3281(6) -0.1173(8) 1.1505(5) 0.0208(18) Uani 1 1 d .
C33 C 1.2647(6) -0.2219(7) 1.1661(5) 0.0216(17) Uani 1 1 d .
H33 H 1.3003 -0.2948 1.2079 0.026 Uiso 1 1 calc R
C34 C 1.1504(6) -0.2190(8) 1.1208(5) 0.0233(18) Uani 1 1 d .
H34 H 1.1069 -0.2906 1.1315 0.028 Uiso 1 1 calc R
C35 C 1.5142(6) -0.0262(8) 1.1893(5) 0.0239(18) Uani 1 1 d .
H35A H 1.5056 -0.0197 1.1230 0.036 Uiso 1 1 calc R
H35B H 1.5928 -0.0465 1.2290 0.036 Uiso 1 1 calc R
H35C H 1.4925 0.0607 1.2093 0.036 Uiso 1 1 calc R
C36 C 0.7644(6) -0.2625(7) 1.1524(5) 0.0174(17) Uani 1 1 d .
C37 C 0.8084(6) -0.1670(8) 1.2299(5) 0.0241(18) Uani 1 1 d .
H37 H 0.8108 -0.0724 1.2169 0.029 Uiso 1 1 calc R
C38 C 0.8454(7) -0.2095(8) 1.3189(5) 0.030(2) Uani 1 1 d .
H38 H 0.8689 -0.1446 1.3689 0.036 Uiso 1 1 calc R
C39 C 0.8501(6) -0.3470(8) 1.3397(5) 0.0256(18) Uani 1 1 d .
C40 C 0.8128(7) -0.4443(8) 1.2702(5) 0.031(2) Uani 1 1 d .
H40 H 0.8146 -0.5388 1.2849 0.037 Uiso 1 1 calc R
C41 C 0.7722(6) -0.3987(8) 1.1774(5) 0.0257(19) Uani 1 1 d .
H41 H 0.7482 -0.4648 1.1283 0.031 Uiso 1 1 calc R
C42 C 0.8741(8) -0.5151(7) 1.4618(5) 0.037(2) Uani 1 1 d .
H42A H 0.7939 -0.5372 1.4321 0.056 Uiso 1 1 calc R
H42B H 0.8987 -0.5212 1.5307 0.056 Uiso 1 1 calc R
H42C H 0.9172 -0.5798 1.4401 0.056 Uiso 1 1 calc R
C43 C 1.1621(10) -0.3987(13) 1.4322(8) 0.071(3) Uiso 1 1 d .
H43 H 1.0969 -0.3706 1.4483 0.086 Uiso 1 1 calc R

loop_
_atom_site_aniso_label
_atom_site_aniso_U_11
_atom_site_aniso_U_22
_atom_site_aniso_U_33
_atom_site_aniso_U_23
_atom_site_aniso_U_13
_atom_site_aniso_U_12
Cl1 0.100(3) 0.102(3) 0.072(2) -0.0282(19) 0.0327(18) -0.006(2)
Cl2 0.129(3) 0.065(2) 0.167(4) -0.040(2) 0.096(3) -0.039(2)
Cl3 0.119(3) 0.149(4) 0.071(2) 0.032(2) 0.037(2) -0.014(3)
O1 0.012(3) 0.027(3) 0.028(3) 0.007(2) 0.009(2) 0.007(2)
O2 0.013(3) 0.039(3) 0.034(3) 0.004(3) 0.004(2) -0.012(3)
O3 0.042(3) 0.041(3) 0.017(3) 0.006(3) 0.008(3) 0.020(3)
O4 0.089(5) 0.022(3) 0.020(3) 0.001(3) 0.002(3) -0.015(3)
C1 0.013(4) 0.020(4) 0.016(4) 0.006(3) -0.002(3) 0.005(3)
C2 0.020(4) 0.017(4) 0.028(5) -0.005(3) 0.015(4) -0.002(3)
C3 0.013(4) 0.013(4) 0.023(4) -0.001(3) 0.007(3) 0.006(3)
C4 0.026(4) 0.008(4) 0.009(4) -0.002(3) 0.007(3) -0.004(3)
C5 0.016(5) 0.017(4) 0.031(4) 0.001(3) 0.009(4) -0.004(3)
C6 0.023(5) 0.014(4) 0.027(5) 0.004(3) 0.013(4) -0.001(3)
C7 0.028(5) 0.005(4) 0.015(4) -0.001(3) 0.002(3) -0.001(3)
C8 0.022(4) 0.010(4) 0.019(4) -0.002(3) 0.009(3) 0.000(3)
C9 0.013(4) 0.024(4) 0.017(4) -0.002(3) 0.007(3) 0.005(3)
C10 0.015(4) 0.008(4) 0.033(5) -0.002(3) 0.013(4) -0.002(3)
C11 0.015(4) 0.008(3) 0.017(4) -0.004(3) 0.002(3) -0.007(3)
C12 0.017(4) 0.018(4) 0.015(4) -0.002(3) 0.008(3) 0.002(3)
C13 0.019(4) 0.006(4) 0.027(4) -0.002(3) 0.009(3) 0.006(3)
C14 0.024(4) 0.015(4) 0.014(4) -0.002(3) 0.008(3) 0.010(3)
C15 0.032(5) 0.009(4) 0.017(4) 0.002(3) 0.008(4) 0.004(3)
C16 0.014(4) 0.031(5) 0.012(4) -0.005(3) -0.001(3) -0.005(3)
C17 0.027(4) 0.025(4) 0.027(5) -0.006(4) 0.016(4) 0.000(4)
C18 0.031(5) 0.016(4) 0.028(5) 0.001(3) 0.004(4) 0.002(4)
C19 0.030(5) 0.022(4) 0.023(4) -0.008(3) 0.012(4) -0.012(4)
C20 0.022(4) 0.009(4) 0.024(4) -0.007(3) 0.016(4) -0.001(3)
C21 0.022(5) 0.066(7) 0.044(6) -0.022(5) 0.006(4) -0.011(5)
C22 0.007(4) 0.013(4) 0.020(4) 0.008(3) 0.004(3) 0.001(3)
C23 0.015(4) 0.020(4) 0.023(4) -0.001(3) 0.010(3) -0.008(3)
C24 0.013(4) 0.025(4) 0.029(5) 0.001(4) 0.007(4) 0.008(4)
C25 0.011(4) 0.030(5) 0.017(4) 0.001(4) -0.003(3) -0.007(4)
C26 0.021(4) 0.025(4) 0.014(4) -0.008(3) 0.000(3) 0.001(4)
C27 0.024(5) 0.015(4) 0.035(5) 0.001(4) 0.003(4) 0.005(4)
C28 0.044(6) 0.048(6) 0.017(4) -0.004(4) 0.000(4) 0.027(5)
C29 0.012(4) 0.012(4) 0.031(4) 0.006(3) 0.013(3) -0.001(3)
C30 0.025(5) 0.016(4) 0.020(4) 0.008(3) 0.010(4) 0.011(4)
C31 0.006(4) 0.023(4) 0.030(4) 0.006(4) 0.006(3) 0.003(3)
C32 0.015(4) 0.030(5) 0.019(4) 0.000(4) 0.008(3) -0.009(4)
C33 0.019(4) 0.023(4) 0.019(4) 0.000(3) 0.003(3) 0.003(4)
C34 0.020(4) 0.022(4) 0.035(5) 0.000(4) 0.018(4) -0.004(4)
C35 0.020(4) 0.024(4) 0.032(5) 0.000(4) 0.015(4) -0.010(4)
C36 0.018(4) 0.020(4) 0.018(4) -0.006(3) 0.010(3) -0.012(3)
C37 0.025(4) 0.020(4) 0.029(5) 0.000(3) 0.013(4) -0.005(4)
C38 0.051(6) 0.023(4) 0.012(4) -0.009(3) 0.007(4) -0.005(4)
C39 0.029(5) 0.023(4) 0.019(4) 0.003(4) 0.003(4) 0.001(4)
C40 0.046(5) 0.022(4) 0.020(5) 0.006(4) 0.009(4) -0.002(4)
C41 0.028(5) 0.024(4) 0.022(4) -0.001(4) 0.007(4) -0.007(4)
C42 0.060(6) 0.016(4) 0.023(4) 0.006(4) 0.001(4) -0.005(4)

loop_
_atom_type_symbol
_atom_type_description
_atom_type_scat_dispersion_real
_atom_type_scat_dispersion_imag
_atom_type_scat_source
C C 0.0033 0.0016 'International Tables Vol C Tables 4.2.6.8 and 6.1.1.4'
H H 0.0000 0.0000 'International Tables Vol C Tables 4.2.6.8 and 6.1.1.4'
Cl Cl 0.1484 0.1585 'International Tables Vol C Tables 4.2.6.8 and 6.1.1.4'
O O 0.0106 0.0060 'International Tables Vol C Tables 4.2.6.8 and 6.1.1.4'

loop_
_geom_angle_atom_site_label_1
_geom_angle_atom_site_label_2
_geom_angle_atom_site_label_3
_geom_angle
C35 O1 C32 117.9(5)
C18 O2 C21 115.5(6)
C25 O3 C28 116.3(6)
C42 O4 C39 118.4(6)
C2 C1 C11 123.1(7)
C2 C1 H1 118.4
C11 C1 H1 118.4
C1 C2 C3 121.0(7)
C1 C2 H2 119.5
C3 C2 H2 119.5
C4 C3 C2 117.7(6)
C4 C3 C15 120.6(6)
C2 C3 C15 121.7(6)
C3 C4 C12 123.1(6)
C3 C4 H4 118.5
C12 C4 H4 118.5
C6 C5 C14 121.2(7)
C6 C5 H5 119.4
C14 C5 H5 119.4
C5 C6 C7 121.1(7)
C5 C6 H6 119.5
C7 C6 H6 119.5
C8 C7 C6 118.9(6)
C8 C7 C29 122.2(6)
C6 C7 C29 118.8(6)
C7 C8 C13 120.7(7)
C7 C8 H8 119.7
C13 C8 H8 119.7
C11 C9 C13 119.0(6)
C11 C9 C36 119.8(6)
C13 C9 C36 121.2(6)
C12 C10 C14 119.6(6)
C12 C10 C22 119.2(6)
C14 C10 C22 120.8(6)
C9 C11 C12 120.7(6)
C9 C11 C1 122.2(6)
C12 C11 C1 117.0(6)
C10 C12 C11 119.9(6)
C10 C12 C4 122.1(6)
C11 C12 C4 117.9(6)
C14 C13 C9 120.3(6)
C14 C13 C8 119.7(6)
C9 C13 C8 119.9(6)
C13 C14 C10 120.4(6)
C13 C14 C5 118.4(7)
C10 C14 C5 121.2(6)
C20 C15 C16 119.4(7)
C20 C15 C3 120.7(6)
C16 C15 C3 120.0(6)
C17 C16 C15 120.4(7)
C17 C16 H16 119.8
C15 C16 H16 119.8
C18 C17 C16 119.6(7)
C18 C17 H17 120.2
C16 C17 H17 120.2
C17 C18 O2 125.9(7)
C17 C18 C19 121.1(7)
O2 C18 C19 113.0(6)
C20 C19 C18 116.9(7)
C20 C19 H19 121.6
C18 C19 H19 121.6
C15 C20 C19 122.6(7)
C15 C20 H20 118.7
C19 C20 H20 118.7
O2 C21 H21A 109.5
O2 C21 H21B 109.5
H21A C21 H21B 109.5
O2 C21 H21C 109.5
H21A C21 H21C 109.5
H21B C21 H21C 109.5
C27 C22 C23 117.0(6)
C27 C22 C10 122.0(6)
C23 C22 C10 121.0(6)
C22 C23 C24 121.5(7)
C22 C23 H23 119.2
C24 C23 H23 119.2
C23 C24 C25 119.7(7)
C23 C24 H24 120.1
C25 C24 H24 120.1
O3 C25 C26 126.8(6)
O3 C25 C24 114.9(6)
C26 C25 C24 118.3(6)
C27 C26 C25 120.1(7)
C27 C26 H26 119.9
C25 C26 H26 119.9
C26 C27 C22 123.4(7)
C26 C27 H27 118.3
C22 C27 H27 118.3
O3 C28 H28A 109.5
O3 C28 H28B 109.5
H28A C28 H28B 109.5
O3 C28 H28C 109.5
H28A C28 H28C 109.5
H28B C28 H28C 109.5
C30 C29 C34 116.9(6)
C30 C29 C7 123.8(6)
C34 C29 C7 119.2(6)
C31 C30 C29 122.4(7)
C31 C30 H30 118.8
C29 C30 H30 118.8
C30 C31 C32 118.0(7)
C30 C31 H31 121.0
C32 C31 H31 121.0
C31 C32 C33 121.9(7)
C31 C32 O1 123.3(6)
C33 C32 O1 114.8(6)
C34 C33 C32 119.2(7)
C34 C33 H33 120.4
C32 C33 H33 120.4
C33 C34 C29 121.5(7)
C33 C34 H34 119.3
C29 C34 H34 119.3
O1 C35 H35A 109.5
O1 C35 H35B 109.5
H35A C35 H35B 109.5
O1 C35 H35C 109.5
H35A C35 H35C 109.5
H35B C35 H35C 109.5
C41 C36 C37 115.7(7)
C41 C36 C9 122.8(6)
C37 C36 C9 121.5(6)
C38 C37 C36 120.9(7)
C38 C37 H37 119.5
C36 C37 H37 119.5
C37 C38 C39 120.7(7)
C37 C38 H38 119.7
C39 C38 H38 119.7
C40 C39 C38 121.8(7)
C40 C39 O4 121.8(7)
C38 C39 O4 116.4(6)
C39 C40 C41 117.0(7)
C39 C40 H40 121.5
C41 C40 H40 121.5
C36 C41 C40 123.7(7)
C36 C41 H41 118.1
C40 C41 H41 118.1
O4 C42 H42A 109.5
O4 C42 H42B 109.5
H42A C42 H42B 109.5
O4 C42 H42C 109.5
H42A C42 H42C 109.5
H42B C42 H42C 109.5
Cl1 C43 Cl3 114.2(7)
Cl1 C43 Cl2 110.5(7)
Cl3 C43 Cl2 110.5(6)
Cl1 C43 H43 107.1
Cl3 C43 H43 107.1
Cl2 C43 H43 107.1

loop_
_geom_bond_atom_site_label_1
_geom_bond_atom_site_label_2
_geom_bond_distance
Cl1 C43 1.706(11)
Cl2 C43 1.799(12)
Cl3 C43 1.726(12)
O1 C35 1.404(8)
O1 C32 1.407(8)
O2 C18 1.387(8)
O2 C21 1.436(9)
O3 C25 1.353(8)
O3 C28 1.430(9)
O4 C42 1.404(9)
O4 C39 1.410(8)
C1 C2 1.316(9)
C1 C11 1.432(9)
C1 H1 0.9500
C2 C3 1.451(9)
C2 H2 0.9500
C3 C4 1.347(9)
C3 C15 1.526(10)
C4 C12 1.440(9)
C4 H4 0.9500
C5 C6 1.348(9)
C5 C14 1.431(10)
C5 H5 0.9500
C6 C7 1.446(9)
C6 H6 0.9500
C7 C8 1.363(9)
C7 C29 1.491(9)
C8 C13 1.445(9)
C8 H8 0.9500
C9 C11 1.389(9)
C9 C13 1.422(9)
C9 C36 1.488(9)
C10 C12 1.397(9)
C10 C14 1.410(9)
C10 C22 1.504(9)
C11 C12 1.432(9)
C13 C14 1.406(9)
C15 C20 1.351(9)
C15 C16 1.389(10)
C16 C17 1.373(10)
C16 H16 0.9500
C17 C18 1.369(10)
C17 H17 0.9500
C18 C19 1.413(10)
C19 C20 1.383(9)
C19 H19 0.9500
C20 H20 0.9500
C21 H21A 0.9800
C21 H21B 0.9800
C21 H21C 0.9800
C22 C27 1.376(10)
C22 C23 1.381(9)
C23 C24 1.390(9)
C23 H23 0.9500
C24 C25 1.413(10)
C24 H24 0.9500
C25 C26 1.377(10)
C26 C27 1.365(10)
C26 H26 0.9500
C27 H27 0.9500
C28 H28A 0.9800
C28 H28B 0.9800
C28 H28C 0.9800
C29 C30 1.396(10)
C29 C34 1.419(10)
C30 C31 1.382(9)
C30 H30 0.9500
C31 C32 1.383(10)
C31 H31 0.9500
C32 C33 1.386(10)
C33 C34 1.365(10)
C33 H33 0.9500
C34 H34 0.9500
C35 H35A 0.9800
C35 H35B 0.9800
C35 H35C 0.9800
C36 C41 1.380(11)
C36 C37 1.444(10)
C37 C38 1.326(10)
C37 H37 0.9500
C38 C39 1.379(10)
C38 H38 0.9500
C39 C40 1.371(10)
C40 C41 1.384(10)
C40 H40 0.9500
C41 H41 0.9500
C42 H42A 0.9800
C42 H42B 0.9800
C42 H42C 0.9800
C43 H43 1.0000

loop_
_geom_torsion_atom_site_label_1
_geom_torsion_atom_site_label_2
_geom_torsion_atom_site_label_3
_geom_torsion_atom_site_label_4
_geom_torsion
C11 C1 C2 C3 -4.5(10)
C1 C2 C3 C4 1.2(9)
C1 C2 C3 C15 177.2(7)
C2 C3 C4 C12 2.3(9)
C15 C3 C4 C12 -173.7(6)
C14 C5 C6 C7 -0.9(11)
C5 C6 C7 C8 0.4(10)
C5 C6 C7 C29 178.7(6)
C6 C7 C8 C13 0.6(10)
C29 C7 C8 C13 -177.6(6)
C13 C9 C11 C12 -2.5(10)
C36 C9 C11 C12 179.2(6)
C13 C9 C11 C1 176.1(6)
C36 C9 C11 C1 -2.2(10)
C2 C1 C11 C9 -174.6(7)
C2 C1 C11 C12 4.0(10)
C14 C10 C12 C11 0.0(9)
C22 C10 C12 C11 172.9(6)
C14 C10 C12 C4 -176.0(6)
C22 C10 C12 C4 -3.1(9)
C9 C11 C12 C10 2.1(10)
C1 C11 C12 C10 -176.6(6)
C9 C11 C12 C4 178.2(6)
C1 C11 C12 C4 -0.4(9)
C3 C4 C12 C10 173.4(7)
C3 C4 C12 C11 -2.6(9)
C11 C9 C13 C14 0.9(10)
C36 C9 C13 C14 179.2(6)
C11 C9 C13 C8 -176.2(6)
C36 C9 C13 C8 2.0(10)
C7 C8 C13 C14 -1.0(9)
C7 C8 C13 C9 176.1(6)
C9 C13 C14 C10 1.1(9)
C8 C13 C14 C10 178.3(6)
C9 C13 C14 C5 -176.6(6)
C8 C13 C14 C5 0.5(9)
C12 C10 C14 C13 -1.6(9)
C22 C10 C14 C13 -174.4(6)
C12 C10 C14 C5 176.1(7)
C22 C10 C14 C5 3.3(10)
C6 C5 C14 C13 0.4(10)
C6 C5 C14 C10 -177.3(7)
C4 C3 C15 C20 25.5(10)
C2 C3 C15 C20 -150.3(6)
C4 C3 C15 C16 -153.6(7)
C2 C3 C15 C16 30.5(10)
C20 C15 C16 C17 1.4(10)
C3 C15 C16 C17 -179.4(7)
C15 C16 C17 C18 -1.3(11)
C16 C17 C18 O2 179.1(7)
C16 C17 C18 C19 0.5(11)
C21 O2 C18 C17 -0.5(11)
C21 O2 C18 C19 178.2(7)
C17 C18 C19 C20 0.2(10)
O2 C18 C19 C20 -178.6(6)
C16 C15 C20 C19 -0.7(10)
C3 C15 C20 C19 -179.9(6)
C18 C19 C20 C15 0.0(10)
C12 C10 C22 C27 -100.7(8)
C14 C10 C22 C27 72.1(9)
C12 C10 C22 C23 81.1(8)
C14 C10 C22 C23 -106.1(7)
C27 C22 C23 C24 1.2(10)
C10 C22 C23 C24 179.4(6)
C22 C23 C24 C25 -2.9(10)
C28 O3 C25 C26 -4.6(11)
C28 O3 C25 C24 177.6(7)
C23 C24 C25 O3 -179.5(6)
C23 C24 C25 C26 2.5(10)
O3 C25 C26 C27 -178.2(7)
C24 C25 C26 C27 -0.5(11)
C25 C26 C27 C22 -1.2(12)
C23 C22 C27 C26 0.9(11)
C10 C22 C27 C26 -177.3(7)
C8 C7 C29 C30 -140.2(7)
C6 C7 C29 C30 41.6(10)
C8 C7 C29 C34 37.7(10)
C6 C7 C29 C34 -140.5(7)
C34 C29 C30 C31 1.7(10)
C7 C29 C30 C31 179.7(6)
C29 C30 C31 C32 0.1(10)
C30 C31 C32 C33 -1.9(10)
C30 C31 C32 O1 178.8(6)
C35 O1 C32 C31 1.7(9)
C35 O1 C32 C33 -177.6(6)
C31 C32 C33 C34 1.8(11)
O1 C32 C33 C34 -178.8(6)
C32 C33 C34 C29 0.1(11)
C30 C29 C34 C33 -1.8(11)
C7 C29 C34 C33 -179.8(7)
C11 C9 C36 C41 70.3(9)
C13 C9 C36 C41 -107.9(8)
C11 C9 C36 C37 -109.6(8)
C13 C9 C36 C37 72.2(9)
C41 C36 C37 C38 -4.9(11)
C9 C36 C37 C38 175.0(7)
C36 C37 C38 C39 4.6(12)
C37 C38 C39 C40 -2.8(13)
C37 C38 C39 O4 179.2(7)
C42 O4 C39 C40 -13.0(11)
C42 O4 C39 C38 165.0(8)
C38 C39 C40 C41 1.4(12)
O4 C39 C40 C41 179.3(7)
C37 C36 C41 C40 3.7(11)
C9 C36 C41 C40 -176.2(7)
C39 C40 C41 C36 -2.1(12)
